data_4089392
loop_
_publ_author_name
'Bakthavachalam, K.'
'Reddy, N. Dastagiri'

_publ_section_title
;
 Synthesis of Aluminum Complexes of Triaza Framework Ligands and Their
 Catalytic Activity toward Polymerization of \e-Caprolactone
;
_journal_issue 11
_journal_name_full Organometallics
_journal_page_first 3174
_journal_paper_doi 10.1021/om3011432
_journal_volume 32
_journal_year 2013
_chemical_formula_sum 'C48 H60 Al4 O6'
_chemical_formula_weight 840.88
_space_group_IT_number 205
_space_group_name_Hall '-P 2ac 2ab 3'
_space_group_name_H-M_alt 'P a -3'
_symmetry_cell_setting cubic
_symmetry_space_group_name_H-M 'P a -3'
_atom_sites_solution_hydrogens geom
_atom_sites_solution_primary direct
_atom_sites_solution_secondary difmap
_audit_creation_method SHELXL-97
_cell_angle_alpha 90.00
_cell_angle_beta 90.00
_cell_angle_gamma 90.00
_cell_formula_units_Z 8
_cell_length_a 21.0954(3)
_cell_length_b 21.0954(3)
_cell_length_c 21.0954(3)
_cell_measurement_reflns_used 2797
_cell_measurement_temperature 150(2)
_cell_measurement_theta_max 29.0838
_cell_measurement_theta_min 2.8909
_cell_volume 9387.8(2)
_computing_cell_refinement
;
'Tue Jul 17 14:58:57 2012'
;
_computing_data_collection
;
'Tue Jul 17 14:58:57 2012'
;
_computing_data_reduction
;
'Tue Jul 17 14:58:57 2012'
;
_computing_molecular_graphics ORTEP
_computing_publication_material WinGX
_computing_structure_refinement 'SHELXL-97 (Sheldrick, 2008)'
_computing_structure_solution 'SHELXS-97 (Sheldrick, 2008)'
_diffrn_ambient_temperature 150(2)
_diffrn_detector_area_resol_mean 15.9821
_diffrn_measured_fraction_theta_full 0.998
_diffrn_measured_fraction_theta_max 0.868
_diffrn_measurement_device_type 'Xcalibur, Eos'
_diffrn_measurement_method '\w scans'
_diffrn_radiation_monochromator graphite
_diffrn_radiation_source 'fine-focus sealed tube'
_diffrn_radiation_type MoK\a
_diffrn_radiation_wavelength 0.71073
_diffrn_reflns_av_R_equivalents 0.0456
_diffrn_reflns_av_sigmaI/netI 0.0781
_diffrn_reflns_limit_h_max 10
_diffrn_reflns_limit_h_min -27
_diffrn_reflns_limit_k_max 17
_diffrn_reflns_limit_k_min -15
_diffrn_reflns_limit_l_max 28
_diffrn_reflns_limit_l_min -13
_diffrn_reflns_number 9685
_diffrn_reflns_theta_full 25.00
_diffrn_reflns_theta_max 29.15
_diffrn_reflns_theta_min 2.90
_exptl_absorpt_coefficient_mu 0.145
_exptl_absorpt_correction_T_max 0.9510
_exptl_absorpt_correction_T_min 0.9510
_exptl_absorpt_correction_type multi-scan
_exptl_absorpt_process_details
;
'Tue Jul 17 14:58:57 2012'
;
_exptl_crystal_colour colorless
_exptl_crystal_density_diffrn 1.190
_exptl_crystal_density_method 'not measured'
_exptl_crystal_description cube
_exptl_crystal_F_000 3584
_exptl_crystal_size_max 0.35
_exptl_crystal_size_mid 0.35
_exptl_crystal_size_min 0.35
_refine_diff_density_max 0.742
_refine_diff_density_min -0.263
_refine_diff_density_rms 0.060
_refine_ls_extinction_method none
_refine_ls_goodness_of_fit_ref 1.029
_refine_ls_hydrogen_treatment constr
_refine_ls_matrix_type full
_refine_ls_number_parameters 187
_refine_ls_number_reflns 3677
_refine_ls_number_restraints 0
_refine_ls_restrained_S_all 1.029
_refine_ls_R_factor_all 0.1277
_refine_ls_R_factor_gt 0.0667
_refine_ls_shift/su_max 0.000
_refine_ls_shift/su_mean 0.000
_refine_ls_structure_factor_coef Fsqd
_refine_ls_weighting_details 'calc w=1/[\s^2^(Fo^2^)+(0.0784P)^2^+6.9396P] where P=(Fo^2^+2Fc^2^)/3'
_refine_ls_weighting_scheme calc
_refine_ls_wR_factor_gt 0.1587
_refine_ls_wR_factor_ref 0.1920
_reflns_number_gt 2146
_reflns_number_total 3677
_reflns_threshold_expression >2\s(I)
_cod_data_source_file om3011432_si_002.cif
_cod_data_source_block alkoxide
_cod_database_code 4089392

loop_
_symmetry_equiv_pos_as_xyz
'x, y, z'
'-x+1/2, -y, z+1/2'
'x+1/2, -y+1/2, -z'
'-x, y+1/2, -z+1/2'
'y, z, x'
'-y+1/2, -z, x+1/2'
'y+1/2, -z+1/2, -x'
'-y, z+1/2, -x+1/2'
'z, x, y'
'-z, x+1/2, -y+1/2'
'-z+1/2, -x, y+1/2'
'z+1/2, -x+1/2, -y'
'-x, -y, -z'
'x-1/2, y, -z-1/2'
'-x-1/2, y-1/2, z'
'x, -y-1/2, z-1/2'
'-y, -z, -x'
'y-1/2, z, -x-1/2'
'-y-1/2, z-1/2, x'
'y, -z-1/2, x-1/2'
'-z, -x, -y'
'z, -x-1/2, y-1/2'
'z-1/2, x, -y-1/2'
'-z-1/2, x-1/2, y'

loop_
_atom_site_label
_atom_site_type_symbol
_atom_site_fract_x
_atom_site_fract_y
_atom_site_fract_z
_atom_site_U_iso_or_equiv
_atom_site_adp_type
_atom_site_occupancy
_atom_site_symmetry_multiplicity
_atom_site_calc_flag
_atom_site_refinement_flags
_atom_site_disorder_assembly
_atom_site_disorder_group
Al1 Al 0.78589(4) 0.28589(4) 0.21411(4) 0.0213(3) Uani 1 3 d S A .
Al2 Al 0.69619(4) 0.27252(4) 0.11000(4) 0.0321(3) Uani 1 1 d . A .
O2 O 0.85717(9) 0.25268(9) 0.17019(9) 0.0248(5) Uani 1 1 d . . .
C12 C 0.92694(15) 0.22431(14) 0.08147(14) 0.0308(7) Uani 1 1 d . . .
C11 C 0.88018(17) 0.27120(16) 0.10833(15) 0.0403(8) Uani 1 1 d . . .
H11A H 0.9003 0.3124 0.1115 0.048 Uiso 1 1 calc R . .
H11B H 0.8445 0.2751 0.0795 0.048 Uiso 1 1 calc R . .
C13 C 0.90809(18) 0.17635(16) 0.04167(15) 0.0426(9) Uani 1 1 d . . .
H13 H 0.8651 0.1708 0.0336 0.051 Uiso 1 1 calc R . .
C5 C 0.67597(16) 0.12603(15) 0.15429(19) 0.0446(9) Uani 1 1 d . . .
C1 C 0.60722(16) 0.29762(18) 0.11617(19) 0.0502(10) Uani 1 1 d . . .
H1A H 0.5924 0.2906 0.1586 0.075 Uiso 1 1 calc R . .
H1B H 0.5824 0.2729 0.0871 0.075 Uiso 1 1 calc R . .
H1C H 0.6031 0.3417 0.1058 0.075 Uiso 1 1 calc R . .
C17 C 0.99081(17) 0.23192(17) 0.09358(18) 0.0460(9) Uani 1 1 d . . .
H17 H 1.0046 0.2642 0.1202 0.055 Uiso 1 1 calc R . .
C6 C 0.61254(19) 0.1319(2) 0.1615(2) 0.0596(11) Uani 1 1 d . A .
H6 H 0.5975 0.1616 0.1904 0.072 Uiso 1 1 calc R . .
C15 C 1.0129(2) 0.1434(2) 0.0262(2) 0.0649(13) Uani 1 1 d . . .
H15 H 1.0418 0.1156 0.0079 0.078 Uiso 1 1 calc R . .
C14 C 0.9507(2) 0.13672(17) 0.01374(18) 0.0562(11) Uani 1 1 d . . .
H14 H 0.9369 0.1052 -0.0138 0.067 Uiso 1 1 calc R . .
C16 C 1.03442(18) 0.1910(2) 0.0657(2) 0.0667(13) Uani 1 1 d . . .
H16 H 1.0775 0.1955 0.0737 0.080 Uiso 1 1 calc R . .
C10 C 0.6988(2) 0.0825(2) 0.1122(3) 0.0788(15) Uani 1 1 d . A .
H10 H 0.7422 0.0775 0.1064 0.095 Uiso 1 1 calc R . .
C2 C 0.72058(19) 0.2382(2) 0.02735(17) 0.0584(11) Uani 1 1 d . . .
H2A H 0.7642 0.2483 0.0190 0.088 Uiso 1 1 calc R . .
H2B H 0.6943 0.2565 -0.0050 0.088 Uiso 1 1 calc R . .
H2C H 0.7152 0.1930 0.0275 0.088 Uiso 1 1 calc R . .
C8 C 0.5915(3) 0.0537(2) 0.0896(2) 0.0703(14) Uani 1 1 d . A .
H8 H 0.5618 0.0281 0.0693 0.084 Uiso 1 1 calc R . .
C9 C 0.6540(3) 0.0441(2) 0.0766(2) 0.0844(17) Uani 1 1 d . . .
H9 H 0.6673 0.0146 0.0467 0.101 Uiso 1 1 calc R A .
C7 C 0.5707(2) 0.0975(2) 0.1296(2) 0.0722(14) Uani 1 1 d . . .
H7 H 0.5275 0.1039 0.1352 0.087 Uiso 1 1 calc R A .
O1 O 0.72636(9) 0.22769(9) 0.17869(9) 0.0275(5) Uani 1 1 d . . .
C3 C 0.7106(5) 0.1664(4) 0.2055(4) 0.051(2) Uani 0.66(2) 1 d P A 1
H3A H 0.6833 0.1719 0.2421 0.061 Uiso 0.66(2) 1 calc PR A 1
H3B H 0.7489 0.1449 0.2191 0.061 Uiso 0.66(2) 1 calc PR A 1
C4 C 0.7347(7) 0.1599(5) 0.1747(11) 0.038(5) Uani 0.34(2) 1 d P A 2
H4A H 0.7476 0.1440 0.2159 0.045 Uiso 0.34(2) 1 calc PR A 2
H4B H 0.7684 0.1507 0.1449 0.045 Uiso 0.34(2) 1 calc PR A 2

loop_
_atom_site_aniso_label
_atom_site_aniso_U_11
_atom_site_aniso_U_22
_atom_site_aniso_U_33
_atom_site_aniso_U_23
_atom_site_aniso_U_13
_atom_site_aniso_U_12
Al1 0.0213(3) 0.0213(3) 0.0213(3) -0.0012(3) -0.0012(3) 0.0012(3)
Al2 0.0289(5) 0.0341(5) 0.0334(5) -0.0071(4) -0.0100(4) 0.0003(4)
O2 0.0257(10) 0.0270(10) 0.0216(10) -0.0017(8) 0.0005(8) 0.0052(8)
C12 0.0351(17) 0.0305(16) 0.0267(15) 0.0030(13) 0.0065(13) 0.0083(13)
C11 0.047(2) 0.0408(19) 0.0329(17) 0.0034(15) 0.0084(15) 0.0115(16)
C13 0.052(2) 0.0389(19) 0.0371(19) 0.0002(15) 0.0081(17) -0.0056(17)
C5 0.0388(19) 0.0202(16) 0.075(3) 0.0024(16) -0.0214(18) -0.0011(14)
C1 0.0344(19) 0.051(2) 0.065(3) 0.0009(19) -0.0139(18) 0.0021(17)
C17 0.042(2) 0.044(2) 0.051(2) 0.0031(17) 0.0002(18) -0.0038(17)
C6 0.048(2) 0.058(3) 0.073(3) 0.004(2) -0.007(2) 0.005(2)
C15 0.082(3) 0.054(3) 0.059(3) 0.011(2) 0.034(3) 0.034(2)
C14 0.089(3) 0.0327(19) 0.047(2) 0.0006(17) 0.023(2) 0.005(2)
C16 0.033(2) 0.092(3) 0.075(3) 0.029(3) 0.012(2) 0.012(2)
C10 0.060(3) 0.064(3) 0.112(4) 0.022(3) 0.006(3) 0.033(3)
C2 0.060(3) 0.072(3) 0.043(2) -0.022(2) -0.0160(19) -0.001(2)
C8 0.095(4) 0.038(2) 0.078(3) 0.001(2) -0.041(3) -0.009(2)
C9 0.147(5) 0.037(2) 0.069(3) -0.009(2) -0.005(3) 0.037(3)
C7 0.049(2) 0.072(3) 0.096(4) 0.016(3) -0.015(3) -0.011(2)
O1 0.0272(11) 0.0206(10) 0.0348(11) -0.0026(9) -0.0027(9) -0.0015(8)
C3 0.069(5) 0.039(3) 0.044(4) -0.001(3) 0.009(4) -0.025(4)
C4 0.025(6) 0.026(5) 0.062(11) -0.006(6) -0.019(6) -0.001(5)

loop_
_atom_type_symbol
_atom_type_description
_atom_type_scat_dispersion_real
_atom_type_scat_dispersion_imag
_atom_type_scat_source
C C 0.0033 0.0016 'International Tables Vol C Tables 4.2.6.8 and 6.1.1.4'
H H 0.0000 0.0000 'International Tables Vol C Tables 4.2.6.8 and 6.1.1.4'
O O 0.0106 0.0060 'International Tables Vol C Tables 4.2.6.8 and 6.1.1.4'
Al Al 0.0645 0.0514 'International Tables Vol C Tables 4.2.6.8 and 6.1.1.4'

loop_
_geom_angle_atom_site_label_1
_geom_angle_atom_site_label_2
_geom_angle_atom_site_label_3
_geom_angle
_geom_angle_site_symmetry_1
_geom_angle_site_symmetry_3
O2 Al1 O2 94.92(9) . 7_556
O2 Al1 O2 94.92(9) . 10_645
O2 Al1 O2 94.92(9) 7_556 10_645
O2 Al1 O1 95.31(8) . .
O2 Al1 O1 76.19(8) 7_556 .
O2 Al1 O1 166.97(8) 10_645 .
O2 Al1 O1 76.19(8) . 10_645
O2 Al1 O1 166.97(8) 7_556 10_645
O2 Al1 O1 95.31(8) 10_645 10_645
O1 Al1 O1 94.94(9) . 10_645
O2 Al1 O1 166.97(8) . 7_556
O2 Al1 O1 95.31(8) 7_556 7_556
O2 Al1 O1 76.19(8) 10_645 7_556
O1 Al1 O1 94.94(9) . 7_556
O1 Al1 O1 94.94(9) 10_645 7_556
O2 Al2 O1 79.44(9) 7_556 .
O2 Al2 C1 114.87(13) 7_556 .
O1 Al2 C1 114.72(14) . .
O2 Al2 C2 114.18(14) 7_556 .
O1 Al2 C2 114.82(15) . .
C1 Al2 C2 114.34(17) . .
C11 O2 Al2 130.07(18) . 10_645
C11 O2 Al1 127.30(17) . .
Al2 O2 Al1 102.54(10) 10_645 .
C13 C12 C17 118.8(3) . .
C13 C12 C11 121.6(3) . .
C17 C12 C11 119.5(3) . .
O2 C11 C12 112.4(2) . .
C14 C13 C12 121.7(4) . .
C6 C5 C10 118.9(4) . .
C6 C5 C4 138.1(8) . .
C10 C5 C4 102.5(9) . .
C6 C5 C3 109.6(6) . .
C10 C5 C3 130.8(6) . .
C4 C5 C3 31.7(6) . .
C12 C17 C16 119.7(4) . .
C7 C6 C5 123.4(4) . .
C14 C15 C16 121.0(4) . .
C15 C14 C13 119.7(4) . .
C15 C16 C17 119.2(4) . .
C5 C10 C9 118.8(4) . .
C7 C8 C9 123.4(4) . .
C8 C9 C10 116.3(4) . .
C8 C7 C6 119.0(5) . .
C4 O1 C3 33.6(6) . .
C4 O1 Al2 120.3(8) . .
C3 O1 Al2 133.2(3) . .
C4 O1 Al1 125.5(4) . .
C3 O1 Al1 124.9(3) . .
Al2 O1 Al1 101.82(10) . .
O1 C3 C5 109.0(5) . .
O1 C4 C5 112.9(7) . .

loop_
_geom_bond_atom_site_label_1
_geom_bond_atom_site_label_2
_geom_bond_distance
_geom_bond_site_symmetry_2
Al1 O2 1.900(2) .
Al1 O2 1.900(2) 7_556
Al1 O2 1.900(2) 10_645
Al1 O1 1.908(2) .
Al1 O1 1.908(2) 10_645
Al1 O1 1.908(2) 7_556
Al2 O2 1.833(2) 7_556
Al2 O1 1.844(2) .
Al2 C1 1.954(3) .
Al2 C2 1.957(4) .
O2 C11 1.446(4) .
O2 Al2 1.833(2) 10_645
C12 C13 1.374(4) .
C12 C17 1.381(5) .
C12 C11 1.508(4) .
C13 C14 1.362(5) .
C5 C6 1.352(5) .
C5 C10 1.364(6) .
C5 C4 1.493(11) .
C5 C3 1.557(7) .
C17 C16 1.392(6) .
C6 C7 1.327(6) .
C15 C14 1.344(6) .
C15 C16 1.382(7) .
C10 C9 1.453(7) .
C8 C7 1.326(7) .
C8 C9 1.361(7) .
O1 C4 1.444(11) .
O1 C3 1.449(6) .
